data_7234257
loop_
_publ_author_name
'Ling Huang'
'Guohong Zou'
'Huaqiang Cai'
'Shichao Wang'
'Chensheng Lin'
'Ning Ye'

_publ_section_title
;
 Sr2(OH)3NO3: the first nitrate as a deep UV nonlinear optical material
 with large SHG responses
;
_journal_name_full 'Journal of Materials Chemistry C'
_journal_page_first 5268
_journal_page_last 5274
_journal_paper_doi 10.1039/C5TC00344J
_journal_volume 3
_journal_year 2015
_chemical_formula_sum 'H3 N O6 Sr2'
_chemical_formula_weight 288.27
_space_group_IT_number 189
_space_group_name_Hall 'P -6 -2'
_space_group_name_H-M_alt 'P -6 2 m'
_symmetry_cell_setting hexagonal
_symmetry_space_group_name_H-M 'P -6 2 m'
_atom_sites_solution_hydrogens geom
_atom_sites_solution_primary direct
_atom_sites_solution_secondary difmap
_cell_angle_alpha 90.00
_cell_angle_beta 90.00
_cell_angle_gamma 120.00
_cell_formula_units_Z 1
_cell_length_a 6.6037(2)
_cell_length_b 6.6037(2)
_cell_length_c 3.55850(10)
_cell_measurement_reflns_used 434
_cell_measurement_temperature 293(2)
_cell_measurement_theta_max 71.1130
_cell_measurement_theta_min 7.7310
_cell_volume 134.392(7)
_computing_cell_refinement 'Bruker FRAMBO'
_computing_data_collection 'Bruker FRAMBO'
_computing_data_reduction 'Bruker SAINT'
_computing_molecular_graphics 'Bruker SHELXTL'
_computing_publication_material 'Bruker SHELXTL'
_computing_structure_refinement 'Bruker SHELXTL'
_computing_structure_solution 'Bruker SHELXTL'
_diffrn_ambient_temperature 293(2)
_diffrn_detector_area_resol_mean 15.9595
_diffrn_measured_fraction_theta_full 0.987
_diffrn_measured_fraction_theta_max 1.000
_diffrn_measurement_device_type 'multiwire proportional'
_diffrn_measurement_method 'phi and omega scans'
_diffrn_radiation_monochromator graphite
_diffrn_radiation_source 'fine-focus sealed tube'
_diffrn_radiation_type CuK\a
_diffrn_radiation_wavelength 1.54184
_diffrn_reflns_av_R_equivalents 0.0574
_diffrn_reflns_av_sigmaI/netI 0.0425
_diffrn_reflns_limit_h_max 6
_diffrn_reflns_limit_h_min -7
_diffrn_reflns_limit_k_max 7
_diffrn_reflns_limit_k_min -5
_diffrn_reflns_limit_l_max 4
_diffrn_reflns_limit_l_min -4
_diffrn_reflns_number 458
_diffrn_reflns_theta_full 71.22
_diffrn_reflns_theta_max 71.22
_diffrn_reflns_theta_min 7.75
_diffrn_standards_decay_% o
_diffrn_standards_interval_count none
_diffrn_standards_interval_time none
_exptl_absorpt_coefficient_mu 26.043
_exptl_absorpt_correction_T_max 1.0000
_exptl_absorpt_correction_T_min 0.6860
_exptl_absorpt_correction_type multi-scan
_exptl_crystal_colour White
_exptl_crystal_density_diffrn 3.562
_exptl_crystal_density_method 'not measured'
_exptl_crystal_description Prism
_exptl_crystal_F_000 134
_exptl_crystal_size_max 0.1500
_exptl_crystal_size_mid 0.1500
_exptl_crystal_size_min 0.0500
_refine_diff_density_max 1.563
_refine_diff_density_min -1.502
_refine_diff_density_rms 0.329
_refine_ls_abs_structure_details 'Flack H D (1983), Acta Cryst. A39, 876-881'
_refine_ls_abs_structure_Flack 0.1(2)
_refine_ls_extinction_coef 0.020(6)
_refine_ls_extinction_expression Fc^*^=kFc[1+0.001xFc^2^\l^3^/sin(2\q)]^-1/4^
_refine_ls_extinction_method SHELXL
_refine_ls_goodness_of_fit_ref 1.239
_refine_ls_hydrogen_treatment mixed
_refine_ls_matrix_type full
_refine_ls_number_parameters 15
_refine_ls_number_reflns 116
_refine_ls_number_restraints 12
_refine_ls_restrained_S_all 1.308
_refine_ls_R_factor_all 0.0401
_refine_ls_R_factor_gt 0.0401
_refine_ls_shift/su_max 0.000
_refine_ls_shift/su_mean 0.000
_refine_ls_structure_factor_coef Fsqd
_refine_ls_weighting_details 'calc w=1/[\s^2^(Fo^2^)+(0.0692P)^2^+0.4500P] where P=(Fo^2^+2Fc^2^)/3'
_refine_ls_weighting_scheme calc
_refine_ls_wR_factor_gt 0.1035
_refine_ls_wR_factor_ref 0.1035
_reflns_number_gt 116
_reflns_number_total 116
_reflns_threshold_expression >2sigma(I)
_cod_data_source_file J-Mater-Chem-C-2015-3-5268.cif
_cod_data_source_block x
_cod_depositor_comments
;
The following automatic conversions were performed:

data item '_exptl_absorpt_correction_type' value 'Multi-scan' was
changed to 'multi-scan' in accordance with the built-in table derived
from the CIF Core dictionary named 'cif_core.dic' version 2.4.5 last
updated on 2014-11-21.

Automatic conversion script
Id: cif_fix_values 6909 2019-04-08 15:41:33Z antanas 
;
_cod_original_sg_symbol_H-M P-62m
_cod_database_code 7234257

loop_
_symmetry_equiv_pos_as_xyz
'x, y, z'
'-y, x-y, z'
'-x+y, -x, z'
'x, y, -z'
'-y, x-y, -z'
'-x+y, -x, -z'
'y, x, -z'
'x-y, -y, -z'
'-x, -x+y, -z'
'y, x, z'
'x-y, -y, z'
'-x, -x+y, z'

loop_
_atom_site_label
_atom_site_type_symbol
_atom_site_fract_x
_atom_site_fract_y
_atom_site_fract_z
_atom_site_U_iso_or_equiv
_atom_site_adp_type
_atom_site_occupancy
_atom_site_symmetry_multiplicity
_atom_site_calc_flag
_atom_site_refinement_flags
_atom_site_disorder_assembly
_atom_site_disorder_group
Sr1 Sr 0.6667 0.3333 0.0000 0.0060(7) Uani 1 6 d SU . .
O1 O 1.0000 0.190(2) 0.0000 0.023(3) Uani 1 4 d S . .
N1 N 1.0000 0.0000 0.0000 0.009(5) Uani 1 12 d S . .
O2 O 0.4532(17) 0.4532(17) 0.5000 0.0091(18) Uani 1 4 d SU . .
H2 H 0.3290 0.3292 0.5000 0.011 Uiso 1 4 d SR . .

loop_
_atom_site_aniso_label
_atom_site_aniso_U_11
_atom_site_aniso_U_22
_atom_site_aniso_U_33
_atom_site_aniso_U_23
_atom_site_aniso_U_13
_atom_site_aniso_U_12
Sr1 0.0081(8) 0.0081(8) 0.0017(9) 0.000 0.000 0.0041(4)
O1 0.014(7) 0.014(5) 0.041(9) 0.000 0.000 0.007(3)
N1 0.004(6) 0.004(6) 0.017(11) 0.000 0.000 0.002(3)
O2 0.0092(18) 0.0092(18) 0.009(2) 0.000 0.000 0.0044(12)

loop_
_atom_type_symbol
_atom_type_description
_atom_type_scat_dispersion_real
_atom_type_scat_dispersion_imag
_atom_type_scat_source
N N 0.0311 0.0180 'International Tables Vol C Tables 4.2.6.8 and 6.1.1.4'
H H 0.0000 0.0000 'International Tables Vol C Tables 4.2.6.8 and 6.1.1.4'
O O 0.0492 0.0322 'International Tables Vol C Tables 4.2.6.8 and 6.1.1.4'
Sr Sr -0.3528 1.8200 'International Tables Vol C Tables 4.2.6.8 and 6.1.1.4'

loop_
_geom_angle_atom_site_label_1
_geom_angle_atom_site_label_2
_geom_angle_atom_site_label_3
_geom_angle
_geom_angle_site_symmetry_1
_geom_angle_site_symmetry_3
O2 Sr1 O2 136.849(19) 2_654 3_665
O2 Sr1 O2 85.31(5) 2_654 2_655
O2 Sr1 O2 79.12(4) 3_665 2_655
O2 Sr1 O2 79.12(4) 2_654 3_664
O2 Sr1 O2 85.31(5) 3_665 3_664
O2 Sr1 O2 136.849(19) 2_655 3_664
O2 Sr1 O2 79.12(4) 2_654 1_554
O2 Sr1 O2 136.849(19) 3_665 1_554
O2 Sr1 O2 136.85(2) 2_655 1_554
O2 Sr1 O2 79.12(4) 3_664 1_554
O2 Sr1 O2 136.85(2) 2_654 .
O2 Sr1 O2 79.12(4) 3_665 .
O2 Sr1 O2 79.12(4) 2_655 .
O2 Sr1 O2 136.849(19) 3_664 .
O2 Sr1 O2 85.31(5) 1_554 .
O2 Sr1 O1 71.0(3) 2_654 .
O2 Sr1 O1 65.9(3) 3_665 .
O2 Sr1 O1 71.0(3) 2_655 .
O2 Sr1 O1 65.9(3) 3_664 .
O2 Sr1 O1 137.21(5) 1_554 .
O2 Sr1 O1 137.21(5) . .
O2 Sr1 O1 65.9(3) 2_654 3_665
O2 Sr1 O1 137.21(5) 3_665 3_665
O2 Sr1 O1 65.9(3) 2_655 3_665
O2 Sr1 O1 137.21(5) 3_664 3_665
O2 Sr1 O1 71.0(3) 1_554 3_665
O2 Sr1 O1 71.0(3) . 3_665
O1 Sr1 O1 120.0 . 3_665
O2 Sr1 O1 137.21(5) 2_654 2_655
O2 Sr1 O1 71.0(3) 3_665 2_655
O2 Sr1 O1 137.21(5) 2_655 2_655
O2 Sr1 O1 71.0(3) 3_664 2_655
O2 Sr1 O1 65.9(3) 1_554 2_655
O2 Sr1 O1 65.9(3) . 2_655
O1 Sr1 O1 120.0 . 2_655
O1 Sr1 O1 120.0 3_665 2_655
O2 Sr1 Sr1 47.35(3) 2_654 1_554
O2 Sr1 Sr1 132.65(3) 3_665 1_554
O2 Sr1 Sr1 132.65(3) 2_655 1_554
O2 Sr1 Sr1 47.35(3) 3_664 1_554
O2 Sr1 Sr1 47.35(3) 1_554 1_554
O2 Sr1 Sr1 132.65(3) . 1_554
O1 Sr1 Sr1 90.0 . 1_554
O1 Sr1 Sr1 90.000(1) 3_665 1_554
O1 Sr1 Sr1 90.000(1) 2_655 1_554
O2 Sr1 Sr1 132.65(3) 2_654 1_556
O2 Sr1 Sr1 47.35(3) 3_665 1_556
O2 Sr1 Sr1 47.35(3) 2_655 1_556
O2 Sr1 Sr1 132.65(3) 3_664 1_556
O2 Sr1 Sr1 132.65(3) 1_554 1_556
O2 Sr1 Sr1 47.35(3) . 1_556
O1 Sr1 Sr1 90.0 . 1_556
O1 Sr1 Sr1 90.000(1) 3_665 1_556
O1 Sr1 Sr1 90.000(1) 2_655 1_556
Sr1 Sr1 Sr1 180.0 1_554 1_556
O2 Sr1 Sr1 43.45(3) 2_654 7_545
O2 Sr1 Sr1 117.7(2) 3_665 7_545
O2 Sr1 Sr1 43.45(3) 2_655 7_545
O2 Sr1 Sr1 117.7(2) 3_664 7_545
O2 Sr1 Sr1 105.1(2) 1_554 7_545
O2 Sr1 Sr1 105.1(2) . 7_545
O1 Sr1 Sr1 72.9(2) . 7_545
O1 Sr1 Sr1 47.1(2) 3_665 7_545
O1 Sr1 Sr1 167.1(2) 2_655 7_545
Sr1 Sr1 Sr1 90.0 1_554 7_545
Sr1 Sr1 Sr1 90.0 1_556 7_545
O2 Sr1 H2 120.7 2_654 .
O2 Sr1 H2 91.4 3_665 .
O2 Sr1 H2 70.2 2_655 .
O2 Sr1 H2 150.7 3_664 .
O2 Sr1 H2 83.7 1_554 .
O2 Sr1 H2 16.6 . .
O1 Sr1 H2 138.0 . .
O1 Sr1 H2 54.8 3_665 .
O1 Sr1 H2 80.4 2_655 .
Sr1 Sr1 H2 128.8 1_554 .
Sr1 Sr1 H2 51.2 1_556 .
Sr1 Sr1 H2 89.5 7_545 .
N1 O1 Sr1 137.1(2) . .
N1 O1 Sr1 137.1(2) . 7_655
Sr1 O1 Sr1 85.9(4) . 7_655
O1 N1 O1 120.000(1) 2_645 .
O1 N1 O1 120.0 2_645 3_765
O1 N1 O1 120.0 . 3_765
Sr1 O2 Sr1 93.10(6) 7_556 1_556
Sr1 O2 Sr1 166.5(5) 7_556 .
Sr1 O2 Sr1 85.31(5) 1_556 .
Sr1 O2 Sr1 85.31(5) 7_556 7
Sr1 O2 Sr1 166.5(5) 1_556 7
Sr1 O2 Sr1 93.10(6) . 7
Sr1 O2 H2 96.7 7_556 .
Sr1 O2 H2 96.8 1_556 .
Sr1 O2 H2 96.8 . .
Sr1 O2 H2 96.7 7 .

loop_
_geom_bond_atom_site_label_1
_geom_bond_atom_site_label_2
_geom_bond_distance
_geom_bond_site_symmetry_2
Sr1 O2 2.6259(13) 2_654
Sr1 O2 2.6259(13) 3_665
Sr1 O2 2.6259(13) 2_655
Sr1 O2 2.6259(13) 3_664
Sr1 O2 2.6259(13) 1_554
Sr1 O2 2.6259(13) .
Sr1 O1 2.798(10) .
Sr1 O1 2.798(10) 3_665
Sr1 O1 2.798(10) 2_655
Sr1 Sr1 3.5585 1_554
Sr1 Sr1 3.5585 1_556
Sr1 Sr1 3.81265(12) 7_545
Sr1 H2 2.8421 .
O1 N1 1.254(14) .
O1 Sr1 2.798(10) 7_655
N1 O1 1.254(14) 2_645
N1 O1 1.254(14) 3_765
O2 Sr1 2.6259(13) 7_556
O2 Sr1 2.6259(13) 1_556
O2 Sr1 2.6259(13) 7
O2 H2 0.8193 .

loop_
_geom_hbond_atom_site_label_D
_geom_hbond_atom_site_label_H
_geom_hbond_atom_site_label_A
_geom_hbond_distance_DH
_geom_hbond_distance_HA
_geom_hbond_distance_DA
_geom_hbond_angle_DHA
_geom_hbond_site_symmetry_A
O2 H2 O1 0.82 2.59 3.153(9) 126.6 1_455
O2 H2 O1 0.82 2.60 3.153(8) 126.5 3_665
